data_7706243
loop_
_publ_author_name
'Lin, Zeng-Gang'
'Song, Fu-Qiang'
'Wang, Hui'
'Song, Xue-Qin'
'Yu, Xin-Xin'
'Liu, Wei-Sheng'

_publ_section_title
;
 The construction of a novel luminescent lanthanide framework for the
 selective sensing of Cu<sup>2+</sup> and 4-nitrophenol in water.
;
_journal_issue 5
_journal_name_full 'Dalton transactions (Cambridge, England : 2003)'
_journal_page_first 1874
_journal_page_last 1886
_journal_paper_doi 10.1039/d0dt04089d
_journal_volume 50
_journal_year 2021
_chemical_formula_moiety 'C20 H8 N2 O8 Tb'
_chemical_formula_sum 'C20 H8 N2 O8 Tb'
_chemical_formula_weight 563.20
_space_group_crystal_system trigonal
_space_group_IT_number 165
_space_group_name_Hall '-P 3 2"c'
_space_group_name_H-M_alt 'P -3 c 1'
_atom_sites_solution_hydrogens mixed
_audit_creation_date 2020-07-17
_audit_creation_method
;
Olex2 1.2
(compiled 2018.05.29 svn.r3508 for OlexSys, GUI svn.r5506)
;
_audit_update_record
;
2020-09-29 deposited with the CCDC.	2020-12-30 downloaded from the CCDC.
;
_cell_angle_alpha 90
_cell_angle_beta 90
_cell_angle_gamma 120
_cell_formula_units_Z 12
_cell_length_a 30.5392(7)
_cell_length_b 30.5392(7)
_cell_length_c 13.0003(4)
_cell_measurement_reflns_used 5073
_cell_measurement_temperature 293(2)
_cell_measurement_theta_max 69.433
_cell_measurement_theta_min 7.277
_cell_volume 10500.2(5)
_computing_cell_refinement 'CrysAlisPro 1.171.38.43f (Rigaku OD, 2015)'
_computing_data_collection 'CrysAlisPro 1.171.38.43f (Rigaku OD, 2015)'
_computing_data_reduction 'CrysAlisPro 1.171.38.43f (Rigaku OD, 2015)'
_computing_molecular_graphics 'Olex2 (Dolomanov et al., 2009)'
_computing_publication_material 'Olex2 (Dolomanov et al., 2009)'
_computing_structure_refinement 'XL (Sheldrick, 2008)'
_diffrn_ambient_temperature 293(2)
_diffrn_detector_area_resol_mean 16.0733
_diffrn_measured_fraction_theta_full 0.996
_diffrn_measured_fraction_theta_max 0.977
_diffrn_measurement_device_type 'SuperNova, Dual, Cu at zero, Eos'
_diffrn_measurement_method '\w scans'
_diffrn_radiation_type CuK\a
_diffrn_radiation_wavelength 1.54184
_diffrn_reflns_av_R_equivalents 0.0515
_diffrn_reflns_av_unetI/netI 0.0474
_diffrn_reflns_Laue_measured_fraction_full 0.996
_diffrn_reflns_Laue_measured_fraction_max 0.977
_diffrn_reflns_limit_h_max 36
_diffrn_reflns_limit_h_min -26
_diffrn_reflns_limit_k_max 26
_diffrn_reflns_limit_k_min -36
_diffrn_reflns_limit_l_max 13
_diffrn_reflns_limit_l_min -15
_diffrn_reflns_number 24811
_diffrn_reflns_point_group_measured_fraction_full 0.996
_diffrn_reflns_point_group_measured_fraction_max 0.977
_diffrn_reflns_theta_full 67.684
_diffrn_reflns_theta_max 70.344
_diffrn_reflns_theta_min 4.423
_diffrn_source 'micro-focus sealed X-ray tube'
_exptl_absorpt_coefficient_mu 10.203
_exptl_absorpt_correction_T_max 0.240
_exptl_absorpt_correction_T_min 0.176
_exptl_absorpt_correction_type multi-scan
_exptl_absorpt_process_details
;
Empirical correction (ABSPACK) includes:
- Absorption correction using spherical harmonics
- Frame scaling
;
_exptl_crystal_colour colorless
_exptl_crystal_density_diffrn 1.069
_exptl_crystal_description block
_exptl_crystal_F_000 3252
_exptl_crystal_size_max 0.20
_exptl_crystal_size_mid 0.16
_exptl_crystal_size_min 0.14
_exptl_transmission_factor_max 0.240
_exptl_transmission_factor_min 0.176
_refine_diff_density_max 1.004
_refine_diff_density_min -0.564
_refine_diff_density_rms 0.093
_refine_ls_extinction_method none
_refine_ls_goodness_of_fit_ref 1.044
_refine_ls_hydrogen_treatment mixed
_refine_ls_matrix_type full
_refine_ls_number_parameters 306
_refine_ls_number_reflns 6545
_refine_ls_number_restraints 200
_refine_ls_restrained_S_all 1.133
_refine_ls_R_factor_all 0.0586
_refine_ls_R_factor_gt 0.0450
_refine_ls_shift/su_max 0.002
_refine_ls_shift/su_mean 0.000
_refine_ls_structure_factor_coef Fsqd
_refine_ls_weighting_details 'w=1/[\s^2^(Fo^2^)+(0.0607P)^2^+13.6639P] where P=(Fo^2^+2Fc^2^)/3'
_refine_ls_weighting_scheme calc
_refine_ls_wR_factor_gt 0.1160
_refine_ls_wR_factor_ref 0.1234
_reflns_Friedel_coverage 0.000
_reflns_number_gt 5245
_reflns_number_total 6545
_reflns_threshold_expression 'I > 2\s(I)'
_cod_data_source_file d0dt04089d2.cif
_cod_data_source_block songxq_h4ltb_sq_s
_cod_depositor_comments 'Adding full bibliography for 7706243--7706244.cif.'
_cod_original_cell_volume 10500.3(6)
_cod_database_code 7706243
_shelx_shelxl_version_number 2014/7
_shelx_space_group_comment
;
The symmetry employed for this shelxl refinement is uniquely defined
by the following loop, which should always be used as a source of
symmetry information in preference to the above space-group names.
They are only intended as comments.
;
_olex2_refinement_description
;
1. Fixed Uiso
 At 1.2 times of:
  All C(H) groups
2. Restrained distances
 C6B-H6B = C4B-H4B
 0.93 with sigma of 0.02
3. Uiso/Uaniso restraints and constraints
Uanis(O1) \\sim Ueq, Uanis(C1) \\sim Ueq, Uanis(C2) \\sim Ueq, Uanis(C3) \\sim
Ueq: with sigma of 0.01 and sigma for terminal atoms of 0.02
All non-hydrogen atoms restrained to be isotropic: with sigma of 0.005 and
sigma for terminal atoms of 0.01
4. Others
 Fixed Sof: C4A(0.5) C4B(0.5) H4B(0.5) C6A(0.5) H6A(0.5) C6B(0.5) H4A(0.5)
 H6B(0.5)
5.a Aromatic/amide H refined with riding coordinates:
 C1(H1), C3(H3), C4B(H4B), C6A(H6A), C9(H9), C11(H11), C15(H15), C18(H18)
;
_olex2_submission_special_instructions 'No special instructions were received'

loop_
_space_group_symop_operation_xyz
'x, y, z'
'-y, x-y, z'
'-x+y, -x, z'
'x-y, -y, -z+1/2'
'-x, -x+y, -z+1/2'
'y, x, -z+1/2'
'-x, -y, -z'
'y, -x+y, -z'
'x-y, x, -z'
'-x+y, y, z-1/2'
'x, x-y, z-1/2'
'-y, -x, z-1/2'

loop_
_atom_site_label
_atom_site_type_symbol
_atom_site_fract_x
_atom_site_fract_y
_atom_site_fract_z
_atom_site_U_iso_or_equiv
_atom_site_adp_type
_atom_site_occupancy
_atom_site_site_symmetry_order
_atom_site_calc_flag
_atom_site_refinement_flags_posn
_atom_site_refinement_flags_adp
_atom_site_refinement_flags_occupancy
_atom_site_disorder_assembly
_atom_site_disorder_group
Tb1 Tb 0.72721(2) 0.25040(2) 0.11242(2) 0.02642(10) Uani 1 1 d . . . . .
O1 O 0.87468(19) 0.2600(2) 0.0310(5) 0.0900(18) Uani 1 1 d . U . . .
O2 O 0.79483(14) 0.23485(14) 0.0789(3) 0.0434(9) Uani 1 1 d . . . . .
O3 O 0.72945(12) 0.33146(12) 0.1172(3) 0.0339(8) Uani 1 1 d . . . . .
O4 O 0.77096(15) 0.41549(16) 0.1012(4) 0.0659(13) Uani 1 1 d . . . . .
O5 O 0.73006(14) 0.26417(13) -0.0688(3) 0.0358(8) Uani 1 1 d . . . . .
O6 O 0.72113(17) 0.23738(17) -0.2307(3) 0.0544(11) Uani 1 1 d . . . . .
O7 O 0.69467(18) 0.17241(15) 0.2027(3) 0.0507(10) Uani 1 1 d . . . . .
O8 O 0.6550(3) 0.08790(19) 0.2118(4) 0.099(2) Uani 1 1 d . . . . .
N1 N 0.81001(15) 0.32630(16) 0.0711(3) 0.0345(9) Uani 1 1 d . . . . .
N2 N 0.69279(15) 0.17296(15) 0.0050(3) 0.0304(9) Uani 1 1 d . . . . .
C1 C 0.9682(3) 0.4989(4) 0.0770(9) 0.095(3) Uani 1 1 d . U . . .
H1 H 0.9469 0.4977 0.1296 0.115 Uiso 1 1 calc R . . . .
C2 C 0.9529(3) 0.4575(4) 0.0120(8) 0.089(3) Uani 1 1 d . U . . .
C3 C 0.9851(3) 0.4580(4) -0.0639(8) 0.094(3) Uani 1 1 d . U . . .
H3 H 0.9755 0.4299 -0.1054 0.113 Uiso 1 1 calc R . . . .
C4A C 0.6641(5) 0.0416(5) -0.2735(10) 0.053(3) Uani 0.5 1 d . . P A 2
C4B C 0.6011(6) 0.0347(5) -0.2559(12) 0.064(4) Uani 0.5 1 d D . P A 1
H4B H 0.5962 0.0566 -0.2976 0.077 Uiso 0.5 1 calc DR . P A 1
C5 C 0.6354(3) 0.0427(2) -0.1846(5) 0.0553(16) Uani 1 1 d . . . . .
C6A C 0.5877(5) 0.0076(5) -0.1759(11) 0.061(3) Uani 0.5 1 d . . P A 2
H6A H 0.5657 -0.0053 -0.1203 0.073 Uiso 0.5 1 calc R . P A 2
C6B C 0.6446(6) 0.0020(5) -0.1638(11) 0.060(3) Uani 0.5 1 d D . P A 1
C7 C 0.8397(2) 0.2677(3) 0.0524(5) 0.0543(15) Uani 1 1 d . . . . .
C8 C 0.8502(2) 0.3213(2) 0.0478(5) 0.0443(13) Uani 1 1 d . . . . .
C9 C 0.8961(3) 0.3621(3) 0.0239(6) 0.0683(19) Uani 1 1 d . . . . .
H9 H 0.9228 0.3576 0.0042 0.082 Uiso 1 1 calc R . . . .
C10 C 0.9027(3) 0.4114(3) 0.0292(7) 0.075(2) Uani 1 1 d . . . . .
C11 C 0.8608(3) 0.4155(3) 0.0560(6) 0.0663(19) Uani 1 1 d . . . . .
H11 H 0.8637 0.4472 0.0623 0.080 Uiso 1 1 calc R . . . .
C12 C 0.81486(19) 0.3722(2) 0.0735(5) 0.0401(12) Uani 1 1 d . . . . .
C13 C 0.76800(19) 0.37258(19) 0.0983(5) 0.0379(12) Uani 1 1 d . . . . .
C14 C 0.6569(2) 0.0874(2) -0.1187(5) 0.0496(14) Uani 1 1 d . . . . .
C15 C 0.6560(2) 0.0839(2) -0.0116(5) 0.0500(14) Uani 1 1 d . . . . .
H15 H 0.6433 0.0525 0.0200 0.060 Uiso 1 1 calc R . . . .
C16 C 0.6740(2) 0.12733(19) 0.0475(4) 0.0388(12) Uani 1 1 d . . . . .
C17 C 0.6743(3) 0.1285(2) 0.1650(5) 0.0520(15) Uani 1 1 d . . . . .
C18 C 0.6778(2) 0.1357(2) -0.1612(4) 0.0464(13) Uani 1 1 d . . . . .
H18 H 0.6801 0.1400 -0.2322 0.056 Uiso 1 1 calc R . . . .
C19 C 0.6947(2) 0.1770(2) -0.0972(4) 0.0350(11) Uani 1 1 d . . . . .
C20 C 0.7172(2) 0.2301(2) -0.1356(4) 0.0366(11) Uani 1 1 d . . . . .
H4A H 0.694(3) 0.061(3) -0.287(6) 0.01(2) Uiso 0.5 1 d . . P . .
H6B H 0.665(3) -0.001(4) -0.116(6) 0.03(3) Uiso 0.5 1 d D . P . .

loop_
_atom_site_aniso_label
_atom_site_aniso_U_11
_atom_site_aniso_U_22
_atom_site_aniso_U_33
_atom_site_aniso_U_23
_atom_site_aniso_U_13
_atom_site_aniso_U_12
Tb1 0.03004(16) 0.02339(15) 0.02693(16) -0.00236(10) -0.00709(10) 0.01418(12)
O1 0.053(3) 0.069(3) 0.165(5) -0.023(3) 0.003(3) 0.043(3)
O2 0.043(2) 0.0387(19) 0.060(2) -0.0030(16) 0.0003(17) 0.0292(17)
O3 0.0209(15) 0.0218(16) 0.056(2) 0.0004(14) 0.0031(14) 0.0087(13)
O4 0.0315(19) 0.037(2) 0.135(4) 0.010(2) -0.004(2) 0.0212(17)
O5 0.0467(19) 0.0313(17) 0.0274(16) 0.0038(13) 0.0018(14) 0.0181(15)
O6 0.058(2) 0.063(2) 0.0259(18) 0.0062(17) 0.0093(17) 0.0179(19)
O7 0.084(3) 0.037(2) 0.0323(18) 0.0053(15) -0.0043(18) 0.0315(19)
O8 0.167(6) 0.046(3) 0.059(3) 0.018(2) 0.005(3) 0.035(3)
N1 0.0257(19) 0.034(2) 0.043(2) -0.0015(17) -0.0006(16) 0.0147(17)
N2 0.034(2) 0.0313(19) 0.0283(19) -0.0008(15) -0.0020(16) 0.0180(16)
C1 0.062(4) 0.095(5) 0.129(5) -0.009(4) 0.024(3) 0.039(3)
C2 0.064(4) 0.083(4) 0.120(5) -0.012(4) 0.018(3) 0.036(3)
C3 0.069(4) 0.087(4) 0.124(5) -0.008(4) 0.017(4) 0.037(3)
C4A 0.046(6) 0.042(6) 0.061(6) -0.018(5) 0.005(5) 0.014(5)
C4B 0.067(5) 0.061(5) 0.067(5) -0.011(4) -0.004(4) 0.034(4)
C5 0.059(3) 0.046(3) 0.059(3) -0.017(2) -0.008(3) 0.025(3)
C6A 0.059(5) 0.059(5) 0.062(5) -0.014(4) 0.003(4) 0.028(4)
C6B 0.067(7) 0.050(6) 0.056(7) -0.013(5) -0.020(6) 0.024(5)
C7 0.043(3) 0.056(3) 0.074(3) -0.012(3) -0.004(3) 0.032(3)
C8 0.032(2) 0.043(3) 0.060(3) -0.007(2) -0.003(2) 0.020(2)
C9 0.046(3) 0.064(3) 0.099(4) -0.011(3) 0.004(3) 0.030(3)
C10 0.049(3) 0.069(4) 0.105(4) -0.005(3) 0.011(3) 0.029(3)
C11 0.045(3) 0.051(3) 0.105(4) -0.001(3) 0.004(3) 0.025(3)
C12 0.024(2) 0.031(2) 0.062(3) -0.001(2) 0.000(2) 0.0118(19)
C13 0.027(2) 0.027(2) 0.061(3) 0.002(2) -0.002(2) 0.0148(19)
C14 0.050(3) 0.048(3) 0.049(3) -0.015(2) -0.007(2) 0.023(2)
C15 0.058(3) 0.037(3) 0.050(3) -0.007(2) -0.001(2) 0.020(2)
C16 0.050(3) 0.029(2) 0.038(3) -0.0014(19) 0.000(2) 0.021(2)
C17 0.078(4) 0.036(3) 0.041(3) 0.003(2) 0.002(3) 0.027(2)
C18 0.054(3) 0.047(3) 0.036(3) -0.011(2) -0.004(2) 0.024(2)
C19 0.039(2) 0.036(2) 0.028(2) -0.0049(19) -0.0020(19) 0.018(2)
C20 0.039(2) 0.041(3) 0.027(2) 0.002(2) -0.0030(19) 0.018(2)

loop_
_atom_type_symbol
_atom_type_description
_atom_type_scat_dispersion_real
_atom_type_scat_dispersion_imag
_atom_type_scat_source
C C 0.0181 0.0091 'International Tables Vol C Tables 4.2.6.8 and 6.1.1.4'
H H 0.0000 0.0000 'International Tables Vol C Tables 4.2.6.8 and 6.1.1.4'
N N 0.0311 0.0180 'International Tables Vol C Tables 4.2.6.8 and 6.1.1.4'
O O 0.0492 0.0322 'International Tables Vol C Tables 4.2.6.8 and 6.1.1.4'
Tb Tb -9.1472 9.1891 'International Tables Vol C Tables 4.2.6.8 and 6.1.1.4'

loop_
_geom_angle_atom_site_label_1
_geom_angle_atom_site_label_2
_geom_angle_atom_site_label_3
_geom_angle
_geom_angle_site_symmetry_1
_geom_angle_site_symmetry_3
_geom_angle_publ_flag
O2 Tb1 O3 128.29(12) . . ?
O2 Tb1 O5 84.01(13) . . ?
O2 Tb1 O7 81.97(14) . . ?
O2 Tb1 N1 64.36(13) . . ?
O2 Tb1 N2 72.73(13) . . ?
O3 Tb1 N1 63.97(12) . . ?
O3 Tb1 N2 139.80(12) . . ?
O4 Tb1 O2 151.72(15) 3_665 . ?
O4 Tb1 O3 75.94(13) 3_665 . ?
O4 Tb1 O5 85.68(17) 3_665 . ?
O4 Tb1 O7 84.07(16) 3_665 . ?
O4 Tb1 N1 135.92(15) 3_665 . ?
O4 Tb1 N2 79.05(15) 3_665 . ?
O5 Tb1 O3 82.35(12) . . ?
O5 Tb1 N1 72.08(13) . . ?
O5 Tb1 N2 64.73(12) . . ?
O6 Tb1 O2 86.90(15) 12_666 . ?
O6 Tb1 O3 79.75(14) 12_666 . ?
O6 Tb1 O4 114.58(18) 12_666 3_665 ?
O6 Tb1 O5 148.38(14) 12_666 . ?
O6 Tb1 O7 79.67(15) 12_666 . ?
O6 Tb1 N1 76.68(15) 12_666 . ?
O6 Tb1 N2 139.88(15) 12_666 . ?
O7 Tb1 O3 141.92(13) . . ?
O7 Tb1 O5 128.52(12) . . ?
O7 Tb1 N1 139.41(15) . . ?
O7 Tb1 N2 63.79(13) . . ?
N2 Tb1 N1 120.97(13) . . ?
C7 O2 Tb1 126.2(4) . . ?
C13 O3 Tb1 123.5(3) . . ?
C13 O4 Tb1 161.9(4) . 2_655 ?
C20 O5 Tb1 124.5(3) . . ?
C20 O6 Tb1 162.4(4) . 12_665 ?
C17 O7 Tb1 127.5(4) . . ?
C8 N1 Tb1 120.2(4) . . ?
C12 N1 Tb1 120.0(3) . . ?
C12 N1 C8 119.8(5) . . ?
C16 N2 Tb1 121.2(3) . . ?
C19 N2 Tb1 119.7(3) . . ?
C19 N2 C16 119.0(4) . . ?
C2 C1 H1 119.8 . . ?
C3 C1 H1 119.8 7_765 . ?
C3 C1 C2 120.4(9) 7_765 . ?
C1 C2 C10 119.1(8) . . ?
C3 C2 C1 120.4(9) . . ?
C3 C2 C10 120.4(9) . . ?
C1 C3 C2 119.1(9) 7_765 . ?
C1 C3 H3 120.4 7_765 . ?
C2 C3 H3 120.4 . . ?
C5 C4A H4A 128(6) . . ?
C4B C4B H4B 132.1 4_554 . ?
C5 C4B C4B 95.8(11) . 4_554 ?
C5 C4B H4B 132.1 . . ?
C4A C5 C14 119.4(7) . . ?
C4B C5 C6B 116.8(9) . . ?
C4B C5 C14 121.8(8) . . ?
C6A C5 C4A 118.9(9) . . ?
C6A C5 C14 120.6(8) . . ?
C6B C5 C14 120.6(8) . . ?
C5 C6A C6A 93.4(10) . 4_554 ?
C5 C6A H6A 133.3 . . ?
C6A C6A H6A 133.3 4_554 . ?
C5 C6B H6B 131(7) . . ?
O1 C7 O2 127.0(6) . . ?
O1 C7 C8 117.7(6) . . ?
O2 C7 C8 115.3(5) . . ?
N1 C8 C7 113.9(5) . . ?
N1 C8 C9 121.7(6) . . ?
C9 C8 C7 124.4(5) . . ?
C8 C9 H9 120.2 . . ?
C8 C9 C10 119.6(6) . . ?
C10 C9 H9 120.2 . . ?
C9 C10 C2 121.9(7) . . ?
C11 C10 C2 120.7(7) . . ?
C11 C10 C9 117.3(7) . . ?
C10 C11 H11 120.2 . . ?
C12 C11 C10 119.6(7) . . ?
C12 C11 H11 120.2 . . ?
N1 C12 C11 121.8(5) . . ?
N1 C12 C13 114.5(4) . . ?
C11 C12 C13 123.7(5) . . ?
O3 C13 O4 125.5(5) . . ?
O3 C13 C12 118.0(4) . . ?
O4 C13 C12 116.5(5) . . ?
C15 C14 C5 122.1(6) . . ?
C15 C14 C18 117.2(5) . . ?
C18 C14 C5 120.6(6) . . ?
C14 C15 H15 120.1 . . ?
C16 C15 C14 119.7(6) . . ?
C16 C15 H15 120.1 . . ?
N2 C16 C15 121.8(5) . . ?
N2 C16 C17 113.3(5) . . ?
C15 C16 C17 124.8(5) . . ?
O7 C17 C16 114.1(5) . . ?
O8 C17 O7 127.6(6) . . ?
O8 C17 C16 118.3(6) . . ?
C14 C18 H18 120.3 . . ?
C19 C18 C14 119.5(5) . . ?
C19 C18 H18 120.3 . . ?
N2 C19 C18 122.7(5) . . ?
N2 C19 C20 114.0(4) . . ?
C18 C19 C20 123.3(5) . . ?
O5 C20 C19 116.8(4) . . ?
O6 C20 O5 124.9(5) . . ?
O6 C20 C19 118.3(5) . . ?

loop_
_geom_bond_atom_site_label_1
_geom_bond_atom_site_label_2
_geom_bond_distance
_geom_bond_site_symmetry_2
_geom_bond_publ_flag
Tb1 O2 2.379(4) . ?
Tb1 O3 2.443(3) . ?
Tb1 O4 2.275(4) 3_665 ?
Tb1 O5 2.387(3) . ?
Tb1 O6 2.268(4) 12_666 ?
Tb1 O7 2.382(4) . ?
Tb1 N1 2.489(4) . ?
Tb1 N2 2.483(4) . ?
O1 C7 1.234(7) . ?
O2 C7 1.277(8) . ?
O3 C13 1.243(6) . ?
O4 Tb1 2.275(4) 2_655 ?
O4 C13 1.268(6) . ?
O5 C20 1.258(6) . ?
O6 Tb1 2.268(4) 12_665 ?
O6 C20 1.251(6) . ?
O7 C17 1.261(7) . ?
O8 C17 1.235(7) . ?
N1 C8 1.345(7) . ?
N1 C12 1.335(7) . ?
N2 C16 1.333(6) . ?
N2 C19 1.332(6) . ?
C1 H1 0.9300 . ?
C1 C2 1.395(12) . ?
C1 C3 1.383(12) 7_765 ?
C2 C3 1.388(11) . ?
C2 C10 1.491(11) . ?
C3 C1 1.383(12) 7_765 ?
C3 H3 0.9300 . ?
C4A C5 1.460(14) . ?
C4A H4A 0.82(8) . ?
C4B C4B 1.84(3) 4_554 ?
C4B H4B 0.9300 . ?
C4B C5 1.326(16) . ?
C5 C6A 1.313(16) . ?
C5 C6B 1.430(16) . ?
C5 C14 1.461(8) . ?
C6A C6A 1.97(3) 4_554 ?
C6A H6A 0.9300 . ?
C6B H6B 0.92(2) . ?
C7 C8 1.503(8) . ?
C8 C9 1.367(9) . ?
C9 H9 0.9300 . ?
C9 C10 1.417(10) . ?
C10 C11 1.391(9) . ?
C11 H11 0.9300 . ?
C11 C12 1.383(8) . ?
C12 C13 1.472(7) . ?
C14 C15 1.395(9) . ?
C14 C18 1.397(9) . ?
C15 H15 0.9300 . ?
C15 C16 1.387(8) . ?
C16 C17 1.527(8) . ?
C18 H18 0.9300 . ?
C18 C19 1.376(7) . ?
C19 C20 1.496(7) . ?

loop_
_geom_torsion_atom_site_label_1
_geom_torsion_atom_site_label_2
_geom_torsion_atom_site_label_3
_geom_torsion_atom_site_label_4
_geom_torsion
_geom_torsion_site_symmetry_1
_geom_torsion_site_symmetry_2
_geom_torsion_site_symmetry_3
_geom_torsion_site_symmetry_4
_geom_torsion_publ_flag
Tb1 O2 C7 O1 -177.1(6) . . . . ?
Tb1 O2 C7 C8 3.3(8) . . . . ?
Tb1 O3 C13 O4 -179.1(5) . . . . ?
Tb1 O3 C13 C12 -1.1(7) . . . . ?
Tb1 O4 C13 O3 -9(2) 2_655 . . . ?
Tb1 O4 C13 C12 173.4(12) 2_655 . . . ?
Tb1 O5 C20 O6 -175.9(4) . . . . ?
Tb1 O5 C20 C19 5.1(7) . . . . ?
Tb1 O6 C20 O5 34.0(17) 12_665 . . . ?
Tb1 O6 C20 C19 -147.1(12) 12_665 . . . ?
Tb1 O7 C17 O8 -175.9(7) . . . . ?
Tb1 O7 C17 C16 3.7(9) . . . . ?
Tb1 N1 C8 C7 -1.4(7) . . . . ?
Tb1 N1 C8 C9 179.4(5) . . . . ?
Tb1 N1 C12 C11 176.7(5) . . . . ?
Tb1 N1 C12 C13 -1.9(7) . . . . ?
Tb1 N2 C16 C15 -178.1(4) . . . . ?
Tb1 N2 C16 C17 2.3(6) . . . . ?
Tb1 N2 C19 C18 178.0(4) . . . . ?
Tb1 N2 C19 C20 -1.7(6) . . . . ?
O1 C7 C8 N1 179.3(6) . . . . ?
O1 C7 C8 C9 -1.5(11) . . . . ?
O2 C7 C8 N1 -1.0(9) . . . . ?
O2 C7 C8 C9 178.1(7) . . . . ?
N1 C8 C9 C10 3.7(12) . . . . ?
N1 C12 C13 O3 2.0(8) . . . . ?
N1 C12 C13 O4 -179.9(5) . . . . ?
N2 C16 C17 O7 -3.7(8) . . . . ?
N2 C16 C17 O8 176.0(7) . . . . ?
N2 C19 C20 O5 -2.0(7) . . . . ?
N2 C19 C20 O6 179.0(5) . . . . ?
C1 C2 C3 C1 -2.7(19) . . . 7_765 ?
C1 C2 C10 C9 -137.0(10) . . . . ?
C1 C2 C10 C11 39.9(15) . . . . ?
C2 C10 C11 C12 -178.8(8) . . . . ?
C3 C1 C2 C3 2.7(19) 7_765 . . . ?
C3 C1 C2 C10 179.2(9) 7_765 . . . ?
C3 C2 C10 C9 39.5(15) . . . . ?
C3 C2 C10 C11 -143.7(10) . . . . ?
C4A C5 C6A C6A -22.5(13) . . . 4_554 ?
C4A C5 C14 C15 -134.3(9) . . . . ?
C4A C5 C14 C18 48.1(11) . . . . ?
C4B C4B C5 C6B 23.9(13) 4_554 . . . ?
C4B C4B C5 C14 -146.4(8) 4_554 . . . ?
C4B C5 C14 C15 125.5(10) . . . . ?
C4B C5 C14 C18 -52.1(12) . . . . ?
C5 C14 C15 C16 -175.8(6) . . . . ?
C5 C14 C18 C19 175.8(6) . . . . ?
C6A C5 C14 C15 57.5(12) . . . . ?
C6A C5 C14 C18 -120.1(11) . . . . ?
C6B C5 C14 C15 -44.4(12) . . . . ?
C6B C5 C14 C18 138.0(10) . . . . ?
C7 C8 C9 C10 -175.4(7) . . . . ?
C8 N1 C12 C11 -2.3(9) . . . . ?
C8 N1 C12 C13 179.1(5) . . . . ?
C8 C9 C10 C2 175.1(8) . . . . ?
C8 C9 C10 C11 -1.9(13) . . . . ?
C9 C10 C11 C12 -1.8(13) . . . . ?
C10 C2 C3 C1 -179.1(9) . . . 7_765 ?
C10 C11 C12 N1 4.0(12) . . . . ?
C10 C11 C12 C13 -177.6(7) . . . . ?
C11 C12 C13 O3 -176.6(6) . . . . ?
C11 C12 C13 O4 1.5(10) . . . . ?
C12 N1 C8 C7 177.6(5) . . . . ?
C12 N1 C8 C9 -1.6(9) . . . . ?
C14 C5 C6A C6A 145.7(8) . . . 4_554 ?
C14 C15 C16 N2 -0.6(9) . . . . ?
C14 C15 C16 C17 179.0(6) . . . . ?
C14 C18 C19 N2 0.8(9) . . . . ?
C14 C18 C19 C20 -179.5(5) . . . . ?
C15 C14 C18 C19 -1.9(9) . . . . ?
C15 C16 C17 O7 176.8(6) . . . . ?
C15 C16 C17 O8 -3.6(11) . . . . ?
C16 N2 C19 C18 0.5(8) . . . . ?
C16 N2 C19 C20 -179.3(5) . . . . ?
C18 C14 C15 C16 1.8(9) . . . . ?
C18 C19 C20 O5 178.3(5) . . . . ?
C18 C19 C20 O6 -0.7(8) . . . . ?
C19 N2 C16 C15 -0.6(8) . . . . ?
C19 N2 C16 C17 179.8(5) . . . . ?
